data_4087909
loop_
_publ_author_name
'Pump, Eva'
'Leitgeb, Anita'
'Koz\/lowska, Anna'
'Torvisco, Ana'
'Falivene, Laura'
'Cavallo, Luigi'
'Grela, Karol'
'Slugovc, Christian'

_publ_section_title
;
 Variation of the Sterical Properties of the N-Heterocyclic Carbene
 Coligand in Thermally Triggerable Ruthenium-Based Olefin Metathesis
 Precatalysts/Initiators
;
_journal_issue 22
_journal_name_full Organometallics
_journal_page_first 5383
_journal_paper_doi 10.1021/acs.organomet.5b00715
_journal_volume 34
_journal_year 2015
_chemical_formula_moiety 'C41 H47 Cl2 N3 Ru, C1 H2 Cl2'
_chemical_formula_sum 'C42 H49 Cl4 N3 Ru'
_chemical_formula_weight 838.71
_space_group_crystal_system monoclinic
_space_group_IT_number 14
_space_group_name_Hall '-P 2yn'
_space_group_name_H-M_alt 'P 1 21/n 1'
_atom_sites_solution_hydrogens geom
_audit_creation_method SHELXL-2013
_audit_update_record
;
2013-11-04 # Formatted by publCIF

;
_cell_angle_alpha 90
_cell_angle_beta 93.682(9)
_cell_angle_gamma 90
_cell_formula_units_Z 4
_cell_length_a 10.5939(19)
_cell_length_b 28.939(6)
_cell_length_c 12.949(3)
_cell_measurement_reflns_used 9095
_cell_measurement_temperature 100(2)
_cell_measurement_theta_max 27.15
_cell_measurement_theta_min 2.38
_cell_volume 3961.7(14)
_computing_cell_refinement 'Bruker SAINT'
_computing_data_collection 'Bruker APEX2'
_computing_data_reduction 'Bruker SAINT'
_computing_molecular_graphics 'Bruker SHELXTL'
_computing_publication_material 'Bruker SHELXTL'
_computing_structure_refinement 'SHELXL-2013 (Sheldrick 2013)'
_computing_structure_solution 'SHELXS-97 (Sheldrick 2008)'
_diffrn_ambient_temperature 100(2)
_diffrn_measured_fraction_theta_full 0.998
_diffrn_measured_fraction_theta_max 0.996
_diffrn_measurement_device_type 'Bruker APEX-II CCD'
_diffrn_measurement_method '\f and \w scans'
_diffrn_radiation_monochromator graphite
_diffrn_radiation_source 'sealed tube'
_diffrn_radiation_type MoK\a
_diffrn_radiation_wavelength 0.71073
_diffrn_reflns_av_R_equivalents 0.0528
_diffrn_reflns_av_unetI/netI 0.0329
_diffrn_reflns_Laue_measured_fraction_full 0.998
_diffrn_reflns_Laue_measured_fraction_max 0.996
_diffrn_reflns_limit_h_max 12
_diffrn_reflns_limit_h_min -13
_diffrn_reflns_limit_k_max 36
_diffrn_reflns_limit_k_min -36
_diffrn_reflns_limit_l_max 16
_diffrn_reflns_limit_l_min -16
_diffrn_reflns_number 63785
_diffrn_reflns_point_group_measured_fraction_full 0.998
_diffrn_reflns_point_group_measured_fraction_max 0.996
_diffrn_reflns_theta_full 25.242
_diffrn_reflns_theta_max 26.372
_diffrn_reflns_theta_min 2.113
_exptl_absorpt_coefficient_mu 0.699
_exptl_absorpt_correction_T_max 0.741
_exptl_absorpt_correction_T_min 0.702
_exptl_absorpt_correction_type multi-scan
_exptl_absorpt_process_details SADABS
_exptl_crystal_colour green
_exptl_crystal_density_diffrn 1.406
_exptl_crystal_density_method 'not measured'
_exptl_crystal_description block
_exptl_crystal_F_000 1736
_exptl_crystal_size_max 0.250
_exptl_crystal_size_mid 0.200
_exptl_crystal_size_min 0.190
_refine_diff_density_max 1.205
_refine_diff_density_min -1.063
_refine_diff_density_rms 0.076
_refine_ls_extinction_method none
_refine_ls_goodness_of_fit_ref 1.024
_refine_ls_hydrogen_treatment constr
_refine_ls_matrix_type full
_refine_ls_number_parameters 459
_refine_ls_number_reflns 8083
_refine_ls_number_restraints 140
_refine_ls_restrained_S_all 1.015
_refine_ls_R_factor_all 0.0437
_refine_ls_R_factor_gt 0.0321
_refine_ls_shift/su_max 0.001
_refine_ls_shift/su_mean 0.000
_refine_ls_structure_factor_coef Fsqd
_refine_ls_weighting_details 'w=1/[\s^2^(Fo^2^)+(0.0451P)^2^+3.0156P] where P=(Fo^2^+2Fc^2^)/3'
_refine_ls_weighting_scheme calc
_refine_ls_wR_factor_gt 0.0781
_refine_ls_wR_factor_ref 0.0839
_reflns_Friedel_coverage 0.000
_reflns_number_gt 6749
_reflns_number_total 8083
_reflns_threshold_expression 'I > 2\s(I)'
_cod_data_source_file om5b00715_si_002.cif
_cod_data_source_block trans2
_cod_original_sg_symbol_H-M 'P 21/n'
_cod_database_code 4087909
_publcif_datablock.id {ad2387a4-fc48-4d60-a1cf-1a988e666ee7}

_shelx_space_group_comment
;
The symmetry employed for this shelxl refinement is uniquely defined
by the following loop, which should always be used as a source of
symmetry information in preference to the above space-group names.
They are only intended as comments.
;
_shelx_estimated_absorpt_t_min 0.845
_shelx_estimated_absorpt_t_max 0.879
_shelxl_version_number 2013-3

loop_
_space_group_symop_operation_xyz
'x, y, z'
'-x+1/2, y+1/2, -z+1/2'
'-x, -y, -z'
'x-1/2, -y-1/2, z-1/2'

loop_
_atom_site_label
_atom_site_type_symbol
_atom_site_fract_x
_atom_site_fract_y
_atom_site_fract_z
_atom_site_U_iso_or_equiv
_atom_site_adp_type
_atom_site_occupancy
_atom_site_site_symmetry_order
_atom_site_calc_flag
_atom_site_refinement_flags_posn
_atom_site_refinement_flags_adp
Ru1 Ru 0.67395(2) 0.37674(2) 0.88968(2) 0.00884(6) Uani 1 1 d . U
C1 C 0.7731(2) 0.34769(8) 0.77644(17) 0.0090(4) Uani 1 1 d . U
C2 C 0.8577(2) 0.28296(8) 0.69297(17) 0.0148(5) Uani 1 1 d . U
H2A H 0.7962 0.2581 0.6747 0.018 Uiso 1 1 calc R U
H2B H 0.9444 0.2700 0.6965 0.018 Uiso 1 1 calc R U
C3 C 0.8443(2) 0.32299(9) 0.61654(18) 0.0182(5) Uani 1 1 d . U
H3A H 0.9281 0.3349 0.5994 0.022 Uiso 1 1 calc R U
H3B H 0.7960 0.3137 0.5519 0.022 Uiso 1 1 calc R U
C4 C 0.7495(2) 0.40169(8) 0.62620(17) 0.0118(5) Uani 1 1 d . U
C5 C 0.6360(2) 0.40796(8) 0.56602(17) 0.0126(5) Uani 1 1 d . U
C6 C 0.6172(2) 0.44990(9) 0.51431(18) 0.0170(5) Uani 1 1 d . U
H6 H 0.5409 0.4549 0.4732 0.020 Uiso 1 1 calc R U
C7 C 0.7084(3) 0.48456(9) 0.5220(2) 0.0198(6) Uani 1 1 d . U
H7 H 0.6944 0.5128 0.4857 0.024 Uiso 1 1 calc R U
C8 C 0.8197(2) 0.47783(9) 0.58252(19) 0.0170(5) Uani 1 1 d . U
H8 H 0.8810 0.5018 0.5879 0.020 Uiso 1 1 calc R U
C9 C 0.8435(2) 0.43639(9) 0.63567(17) 0.0133(5) Uani 1 1 d . U
C10 C 0.5368(2) 0.36990(9) 0.55389(18) 0.0143(5) Uani 1 1 d . U
H10 H 0.5622 0.3444 0.6030 0.017 Uiso 1 1 calc R U
C11 C 0.4053(2) 0.38716(9) 0.5797(2) 0.0199(6) Uani 1 1 d . U
H11A H 0.4113 0.4025 0.6472 0.030 Uiso 1 1 calc R U
H11B H 0.3472 0.3609 0.5817 0.030 Uiso 1 1 calc R U
H11C H 0.3735 0.4091 0.5265 0.030 Uiso 1 1 calc R U
C12 C 0.5329(3) 0.35056(10) 0.44341(19) 0.0215(6) Uani 1 1 d . U
H12A H 0.5067 0.3750 0.3942 0.032 Uiso 1 1 calc R U
H12B H 0.4724 0.3249 0.4370 0.032 Uiso 1 1 calc R U
H12C H 0.6172 0.3394 0.4285 0.032 Uiso 1 1 calc R U
C13 C 0.9656(2) 0.43065(9) 0.70232(18) 0.0157(5) Uani 1 1 d . U
H13 H 0.9630 0.3998 0.7370 0.019 Uiso 1 1 calc R U
C14 C 0.9786(3) 0.46767(10) 0.7872(2) 0.0244(6) Uani 1 1 d . U
H14A H 0.9866 0.4982 0.7553 0.037 Uiso 1 1 calc R U
H14B H 1.0540 0.4613 0.8328 0.037 Uiso 1 1 calc R U
H14C H 0.9035 0.4672 0.8276 0.037 Uiso 1 1 calc R U
C15 C 1.0818(3) 0.43152(11) 0.6375(2) 0.0302(7) Uani 1 1 d . U
H15A H 1.0725 0.4079 0.5832 0.045 Uiso 1 1 calc R U
H15B H 1.1580 0.4251 0.6822 0.045 Uiso 1 1 calc R U
H15C H 1.0892 0.4621 0.6057 0.045 Uiso 1 1 calc R U
C16 C 0.8731(2) 0.28663(8) 0.88998(17) 0.0110(5) Uani 1 1 d . U
C17 C 0.9990(2) 0.29555(8) 0.92591(19) 0.0151(5) Uani 1 1 d . U
C18 C 1.0384(3) 0.27916(9) 1.0245(2) 0.0219(6) Uani 1 1 d . U
H18 H 1.1227 0.2849 1.0510 0.026 Uiso 1 1 calc R U
C19 C 0.9577(3) 0.25492(9) 1.0841(2) 0.0245(6) Uani 1 1 d . U
H19 H 0.9851 0.2455 1.1521 0.029 Uiso 1 1 calc R U
C20 C 0.8366(3) 0.24439(9) 1.04456(19) 0.0211(6) Uani 1 1 d . U
H20 H 0.7824 0.2270 1.0854 0.025 Uiso 1 1 calc R U
C21 C 0.7926(2) 0.25886(8) 0.94588(18) 0.0135(5) Uani 1 1 d . U
C22 C 0.6678(2) 0.24082(9) 0.89768(19) 0.0172(5) Uani 1 1 d . U
H22 H 0.6385 0.2625 0.8411 0.021 Uiso 1 1 calc R U
C23 C 0.5635(3) 0.23780(11) 0.9741(2) 0.0290(7) Uani 1 1 d . U
H23A H 0.5868 0.2147 1.0273 0.044 Uiso 1 1 calc R U
H23B H 0.4838 0.2288 0.9371 0.044 Uiso 1 1 calc R U
H23C H 0.5533 0.2680 1.0070 0.044 Uiso 1 1 calc R U
C24 C 0.6897(3) 0.19318(9) 0.8484(2) 0.0252(6) Uani 1 1 d . U
H24A H 0.7578 0.1955 0.8009 0.038 Uiso 1 1 calc R U
H24B H 0.6118 0.1830 0.8101 0.038 Uiso 1 1 calc R U
H24C H 0.7134 0.1707 0.9029 0.038 Uiso 1 1 calc R U
C25 C 1.0933(2) 0.31941(9) 0.8605(2) 0.0195(6) Uani 1 1 d . U
H25 H 1.0451 0.3331 0.7990 0.023 Uiso 1 1 calc R U
C26 C 1.1864(3) 0.28377(10) 0.8208(2) 0.0280(7) Uani 1 1 d . U
H26A H 1.2366 0.2703 0.8795 0.042 Uiso 1 1 calc R U
H26B H 1.2428 0.2990 0.7743 0.042 Uiso 1 1 calc R U
H26C H 1.1390 0.2592 0.7832 0.042 Uiso 1 1 calc R U
C27 C 1.1656(3) 0.35862(10) 0.9175(3) 0.0300(7) Uani 1 1 d . U
H27A H 1.1053 0.3804 0.9448 0.045 Uiso 1 1 calc R U
H27B H 1.2182 0.3747 0.8694 0.045 Uiso 1 1 calc R U
H27C H 1.2196 0.3458 0.9748 0.045 Uiso 1 1 calc R U
C28 C 0.6320(2) 0.43259(8) 0.83138(17) 0.0112(5) Uani 1 1 d . U
H28 H 0.6910 0.4455 0.7872 0.013 Uiso 1 1 calc R U
C29 C 0.5185(2) 0.45944(8) 0.84519(17) 0.0116(5) Uani 1 1 d . U
C30 C 0.4895(2) 0.49309(8) 0.76955(18) 0.0142(5) Uani 1 1 d . U
H30 H 0.5462 0.4977 0.7166 0.017 Uiso 1 1 calc R U
C31 C 0.3803(2) 0.51998(8) 0.76939(19) 0.0168(5) Uani 1 1 d . U
H31 H 0.3616 0.5417 0.7155 0.020 Uiso 1 1 calc R U
C32 C 0.2997(2) 0.51484(8) 0.84789(19) 0.0152(5) Uani 1 1 d . U
H32 H 0.2259 0.5335 0.8485 0.018 Uiso 1 1 calc R U
C33 C 0.3252(2) 0.48224(8) 0.92750(18) 0.0122(5) Uani 1 1 d . U
C34 C 0.2411(2) 0.47906(9) 1.00950(19) 0.0160(5) Uani 1 1 d . U
H34 H 0.1693 0.4987 1.0088 0.019 Uiso 1 1 calc R U
C35 C 0.2621(2) 0.44870(9) 1.08748(18) 0.0155(5) Uani 1 1 d . U
H35 H 0.2050 0.4472 1.1411 0.019 Uiso 1 1 calc R U
C36 C 0.3699(2) 0.41867(8) 1.09022(18) 0.0138(5) Uani 1 1 d . U
C37 C 0.4557(2) 0.42068(8) 1.01021(17) 0.0108(5) Uani 1 1 d . U
C38 C 0.4338(2) 0.45343(8) 0.92653(17) 0.0109(5) Uani 1 1 d . U
C39 C 0.3928(2) 0.38689(9) 1.17095(18) 0.0165(5) Uani 1 1 d . U
H39 H 0.3360 0.3847 1.2246 0.020 Uiso 1 1 calc R U
C40 C 0.4976(2) 0.35890(9) 1.17232(18) 0.0174(5) Uani 1 1 d . U
H40 H 0.5148 0.3375 1.2270 0.021 Uiso 1 1 calc R U
C41 C 0.5780(2) 0.36261(8) 1.09173(18) 0.0144(5) Uani 1 1 d . U
H41 H 0.6506 0.3433 1.0930 0.017 Uiso 1 1 calc R U
C42 C 0.8816(4) 0.37750(11) 0.2563(2) 0.0392(8) Uani 1 1 d . U
H42A H 0.9596 0.3743 0.2187 0.047 Uiso 1 1 calc R U
H42B H 0.8188 0.3947 0.2113 0.047 Uiso 1 1 calc R U
Cl1 Cl 0.49662(5) 0.33593(2) 0.82003(4) 0.01387(13) Uani 1 1 d . U
Cl2 Cl 0.85476(5) 0.39529(2) 0.99707(4) 0.01511(13) Uani 1 1 d . U
Cl3 Cl 0.91583(11) 0.40883(3) 0.36997(7) 0.0546(3) Uani 1 1 d . U
Cl4 Cl 0.82144(7) 0.32213(3) 0.28229(6) 0.02966(17) Uani 1 1 d . U
N1 N 0.77442(18) 0.35756(7) 0.67415(14) 0.0114(4) Uani 1 1 d . U
N2 N 0.82999(18) 0.30574(7) 0.79084(14) 0.0098(4) Uani 1 1 d . U
N3 N 0.55839(19) 0.39197(7) 1.01264(14) 0.0119(4) Uani 1 1 d . U

loop_
_atom_site_aniso_label
_atom_site_aniso_U_11
_atom_site_aniso_U_22
_atom_site_aniso_U_33
_atom_site_aniso_U_23
_atom_site_aniso_U_13
_atom_site_aniso_U_12
Ru1 0.00840(10) 0.01012(10) 0.00811(10) -0.00055(7) 0.00128(7) 0.00065(7)
C1 0.0028(10) 0.0117(11) 0.0124(11) 0.0006(9) -0.0001(9) -0.0033(9)
C2 0.0175(13) 0.0157(12) 0.0114(11) -0.0032(9) 0.0022(10) 0.0036(10)
C3 0.0224(14) 0.0197(13) 0.0129(12) -0.0011(10) 0.0052(10) 0.0082(11)
C4 0.0135(12) 0.0150(12) 0.0075(10) 0.0007(9) 0.0058(9) 0.0012(9)
C5 0.0143(12) 0.0159(12) 0.0079(10) 0.0000(9) 0.0037(9) 0.0019(10)
C6 0.0155(13) 0.0205(13) 0.0151(12) 0.0047(10) 0.0012(10) 0.0035(10)
C7 0.0233(14) 0.0176(13) 0.0192(13) 0.0080(10) 0.0067(11) 0.0041(11)
C8 0.0156(13) 0.0183(13) 0.0176(12) 0.0018(10) 0.0061(10) -0.0028(10)
C9 0.0135(12) 0.0182(13) 0.0086(11) -0.0010(9) 0.0039(9) 0.0011(10)
C10 0.0132(12) 0.0182(13) 0.0114(11) 0.0018(9) -0.0004(9) 0.0020(10)
C11 0.0147(13) 0.0218(14) 0.0231(13) -0.0005(11) -0.0003(11) 0.0009(11)
C12 0.0243(14) 0.0260(15) 0.0142(12) -0.0035(10) 0.0006(11) -0.0030(12)
C13 0.0118(12) 0.0190(13) 0.0164(12) 0.0022(10) 0.0009(10) -0.0009(10)
C14 0.0225(15) 0.0280(15) 0.0224(14) -0.0033(11) -0.0009(11) -0.0063(12)
C15 0.0179(14) 0.0454(19) 0.0277(15) -0.0012(13) 0.0040(12) 0.0018(13)
C16 0.0123(12) 0.0094(11) 0.0111(11) -0.0014(9) -0.0005(9) 0.0018(9)
C17 0.0162(12) 0.0085(12) 0.0203(12) -0.0041(9) -0.0007(10) 0.0028(10)
C18 0.0191(14) 0.0187(14) 0.0262(14) -0.0046(11) -0.0109(11) 0.0053(11)
C19 0.0375(16) 0.0210(14) 0.0136(12) 0.0019(10) -0.0083(12) 0.0086(12)
C20 0.0316(15) 0.0167(13) 0.0158(12) 0.0041(10) 0.0069(11) 0.0045(11)
C21 0.0168(12) 0.0097(11) 0.0142(11) -0.0008(9) 0.0027(10) 0.0022(10)
C22 0.0181(13) 0.0121(12) 0.0217(13) 0.0017(10) 0.0038(10) -0.0003(10)
C23 0.0234(15) 0.0315(17) 0.0335(16) 0.0042(13) 0.0115(13) -0.0052(13)
C24 0.0218(15) 0.0186(14) 0.0349(16) -0.0080(12) -0.0007(12) -0.0034(11)
C25 0.0087(12) 0.0175(13) 0.0319(15) -0.0036(11) -0.0015(11) -0.0013(10)
C26 0.0162(14) 0.0294(16) 0.0383(17) -0.0128(13) 0.0007(12) 0.0004(12)
C27 0.0171(14) 0.0240(15) 0.0491(18) -0.0116(14) 0.0034(13) -0.0056(12)
C28 0.0118(12) 0.0141(12) 0.0078(10) -0.0007(9) 0.0017(9) -0.0015(9)
C29 0.0125(12) 0.0099(11) 0.0123(11) -0.0037(9) -0.0005(9) -0.0023(9)
C30 0.0147(12) 0.0146(12) 0.0136(11) -0.0012(9) 0.0028(10) -0.0018(10)
C31 0.0196(13) 0.0124(12) 0.0176(12) 0.0003(10) -0.0038(10) 0.0009(10)
C32 0.0132(12) 0.0130(12) 0.0190(12) -0.0027(10) -0.0027(10) 0.0022(10)
C33 0.0094(11) 0.0121(12) 0.0149(11) -0.0060(9) -0.0016(9) -0.0027(9)
C34 0.0108(12) 0.0166(13) 0.0205(13) -0.0063(10) 0.0006(10) 0.0016(10)
C35 0.0133(12) 0.0189(13) 0.0146(11) -0.0062(10) 0.0048(10) -0.0029(10)
C36 0.0145(12) 0.0154(12) 0.0117(11) -0.0045(9) 0.0017(9) -0.0038(10)
C37 0.0106(11) 0.0122(12) 0.0095(10) -0.0040(9) -0.0011(9) -0.0027(9)
C38 0.0101(11) 0.0108(11) 0.0115(11) -0.0042(9) 0.0001(9) -0.0026(9)
C39 0.0176(13) 0.0214(13) 0.0114(11) -0.0027(9) 0.0067(10) -0.0034(10)
C40 0.0218(14) 0.0192(13) 0.0112(11) 0.0032(10) 0.0010(10) -0.0003(11)
C41 0.0160(13) 0.0152(12) 0.0119(11) -0.0014(9) 0.0004(10) 0.0034(10)
C42 0.062(2) 0.0283(17) 0.0254(16) 0.0051(13) -0.0076(15) -0.0025(16)
Cl1 0.0100(3) 0.0169(3) 0.0149(3) -0.0027(2) 0.0014(2) -0.0021(2)
Cl2 0.0126(3) 0.0181(3) 0.0142(3) -0.0038(2) -0.0017(2) 0.0014(2)
Cl3 0.0879(8) 0.0403(5) 0.0345(4) -0.0096(4) -0.0052(5) -0.0132(5)
Cl4 0.0287(4) 0.0274(4) 0.0325(4) 0.0023(3) -0.0006(3) 0.0030(3)
N1 0.0129(10) 0.0127(10) 0.0087(9) -0.0003(8) 0.0023(8) 0.0028(8)
N2 0.0091(10) 0.0105(10) 0.0099(9) -0.0006(7) 0.0012(8) 0.0019(8)
N3 0.0126(10) 0.0133(10) 0.0098(9) -0.0026(8) -0.0001(8) -0.0013(8)

loop_
_atom_type_symbol
_atom_type_description
_atom_type_scat_dispersion_real
_atom_type_scat_dispersion_imag
_atom_type_scat_source
C C 0.0033 0.0016 'International Tables Vol C Tables 4.2.6.8 and 6.1.1.4'
H H 0.0000 0.0000 'International Tables Vol C Tables 4.2.6.8 and 6.1.1.4'
N N 0.0061 0.0033 'International Tables Vol C Tables 4.2.6.8 and 6.1.1.4'
Cl Cl 0.1484 0.1585 'International Tables Vol C Tables 4.2.6.8 and 6.1.1.4'
Ru Ru -1.2594 0.8363 'International Tables Vol C Tables 4.2.6.8 and 6.1.1.4'

loop_
_geom_angle_atom_site_label_1
_geom_angle_atom_site_label_2
_geom_angle_atom_site_label_3
_geom_angle
C28 Ru1 C1 100.97(10)
C28 Ru1 N3 89.41(9)
C1 Ru1 N3 167.57(8)
C28 Ru1 Cl1 96.84(7)
C1 Ru1 Cl1 87.31(6)
N3 Ru1 Cl1 84.64(6)
C28 Ru1 Cl2 102.07(7)
C1 Ru1 Cl2 94.67(6)
N3 Ru1 Cl2 89.78(6)
Cl1 Ru1 Cl2 160.23(2)
N1 C1 N2 106.81(19)
N1 C1 Ru1 130.81(17)
N2 C1 Ru1 120.82(16)
N2 C2 C3 101.70(18)
N2 C2 H2A 111.4
C3 C2 H2A 111.4
N2 C2 H2B 111.4
C3 C2 H2B 111.4
H2A C2 H2B 109.3
N1 C3 C2 102.46(18)
N1 C3 H3A 111.3
C2 C3 H3A 111.3
N1 C3 H3B 111.3
C2 C3 H3B 111.3
H3A C3 H3B 109.2
C5 C4 C9 122.0(2)
C5 C4 N1 118.9(2)
C9 C4 N1 119.0(2)
C6 C5 C4 118.1(2)
C6 C5 C10 120.2(2)
C4 C5 C10 121.7(2)
C5 C6 C7 121.1(2)
C5 C6 H6 119.5
C7 C6 H6 119.5
C8 C7 C6 120.0(2)
C8 C7 H7 120.0
C6 C7 H7 120.0
C7 C8 C9 121.2(2)
C7 C8 H8 119.4
C9 C8 H8 119.4
C8 C9 C4 117.6(2)
C8 C9 C13 119.6(2)
C4 C9 C13 122.8(2)
C5 C10 C12 109.7(2)
C5 C10 C11 111.8(2)
C12 C10 C11 110.5(2)
C5 C10 H10 108.2
C12 C10 H10 108.2
C11 C10 H10 108.2
C10 C11 H11A 109.5
C10 C11 H11B 109.5
H11A C11 H11B 109.5
C10 C11 H11C 109.5
H11A C11 H11C 109.5
H11B C11 H11C 109.5
C10 C12 H12A 109.5
C10 C12 H12B 109.5
H12A C12 H12B 109.5
C10 C12 H12C 109.5
H12A C12 H12C 109.5
H12B C12 H12C 109.5
C9 C13 C15 111.8(2)
C9 C13 C14 111.4(2)
C15 C13 C14 110.0(2)
C9 C13 H13 107.8
C15 C13 H13 107.8
C14 C13 H13 107.8
C13 C14 H14A 109.5
C13 C14 H14B 109.5
H14A C14 H14B 109.5
C13 C14 H14C 109.5
H14A C14 H14C 109.5
H14B C14 H14C 109.5
C13 C15 H15A 109.5
C13 C15 H15B 109.5
H15A C15 H15B 109.5
C13 C15 H15C 109.5
H15A C15 H15C 109.5
H15B C15 H15C 109.5
C21 C16 C17 121.9(2)
C21 C16 N2 120.5(2)
C17 C16 N2 117.5(2)
C18 C17 C16 117.4(2)
C18 C17 C25 119.6(2)
C16 C17 C25 122.9(2)
C19 C18 C17 121.5(2)
C19 C18 H18 119.3
C17 C18 H18 119.3
C18 C19 C20 119.9(2)
C18 C19 H19 120.1
C20 C19 H19 120.1
C19 C20 C21 121.3(2)
C19 C20 H20 119.3
C21 C20 H20 119.3
C20 C21 C16 117.6(2)
C20 C21 C22 120.3(2)
C16 C21 C22 121.8(2)
C21 C22 C23 113.5(2)
C21 C22 C24 109.1(2)
C23 C22 C24 110.5(2)
C21 C22 H22 107.8
C23 C22 H22 107.8
C24 C22 H22 107.8
C22 C23 H23A 109.5
C22 C23 H23B 109.5
H23A C23 H23B 109.5
C22 C23 H23C 109.5
H23A C23 H23C 109.5
H23B C23 H23C 109.5
C22 C24 H24A 109.5
C22 C24 H24B 109.5
H24A C24 H24B 109.5
C22 C24 H24C 109.5
H24A C24 H24C 109.5
H24B C24 H24C 109.5
C17 C25 C27 113.3(2)
C17 C25 C26 109.9(2)
C27 C25 C26 110.3(2)
C17 C25 H25 107.7
C27 C25 H25 107.7
C26 C25 H25 107.7
C25 C26 H26A 109.5
C25 C26 H26B 109.5
H26A C26 H26B 109.5
C25 C26 H26C 109.5
H26A C26 H26C 109.5
H26B C26 H26C 109.5
C25 C27 H27A 109.5
C25 C27 H27B 109.5
H27A C27 H27B 109.5
C25 C27 H27C 109.5
H27A C27 H27C 109.5
H27B C27 H27C 109.5
C29 C28 Ru1 127.12(17)
C29 C28 H28 116.4
Ru1 C28 H28 116.4
C30 C29 C38 118.5(2)
C30 C29 C28 115.6(2)
C38 C29 C28 125.9(2)
C31 C30 C29 122.3(2)
C31 C30 H30 118.9
C29 C30 H30 118.9
C32 C31 C30 119.5(2)
C32 C31 H31 120.3
C30 C31 H31 120.3
C31 C32 C33 120.9(2)
C31 C32 H32 119.6
C33 C32 H32 119.6
C32 C33 C38 120.2(2)
C32 C33 C34 119.0(2)
C38 C33 C34 120.8(2)
C35 C34 C33 121.2(2)
C35 C34 H34 119.4
C33 C34 H34 119.4
C34 C35 C36 120.5(2)
C34 C35 H35 119.8
C36 C35 H35 119.8
C39 C36 C37 118.8(2)
C39 C36 C35 121.0(2)
C37 C36 C35 120.2(2)
N3 C37 C36 120.2(2)
N3 C37 C38 120.3(2)
C36 C37 C38 119.5(2)
C33 C38 C29 118.6(2)
C33 C38 C37 117.9(2)
C29 C38 C37 123.4(2)
C40 C39 C36 119.9(2)
C40 C39 H39 120.1
C36 C39 H39 120.1
C39 C40 C41 118.5(2)
C39 C40 H40 120.7
C41 C40 H40 120.7
N3 C41 C40 123.4(2)
N3 C41 H41 118.3
C40 C41 H41 118.3
Cl3 C42 Cl4 111.65(17)
Cl3 C42 H42A 109.3
Cl4 C42 H42A 109.3
Cl3 C42 H42B 109.3
Cl4 C42 H42B 109.3
H42A C42 H42B 108.0
C1 N1 C4 126.59(19)
C1 N1 C3 112.83(19)
C4 N1 C3 117.93(18)
C1 N2 C16 125.06(19)
C1 N2 C2 113.04(18)
C16 N2 C2 121.55(18)
C41 N3 C37 119.2(2)
C41 N3 Ru1 112.03(16)
C37 N3 Ru1 127.37(15)

loop_
_geom_bond_atom_site_label_1
_geom_bond_atom_site_label_2
_geom_bond_distance
Ru1 C28 1.827(2)
Ru1 C1 2.039(2)
Ru1 N3 2.116(2)
Ru1 Cl1 2.3493(7)
Ru1 Cl2 2.3556(7)
C1 N1 1.356(3)
C1 N2 1.363(3)
C2 N2 1.475(3)
C2 C3 1.524(3)
C2 H2A 0.9900
C2 H2B 0.9900
C3 N1 1.475(3)
C3 H3A 0.9900
C3 H3B 0.9900
C4 C5 1.402(3)
C4 C9 1.414(3)
C4 N1 1.437(3)
C5 C6 1.394(3)
C5 C10 1.523(3)
C6 C7 1.392(4)
C6 H6 0.9500
C7 C8 1.387(4)
C7 H7 0.9500
C8 C9 1.398(3)
C8 H8 0.9500
C9 C13 1.518(3)
C10 C12 1.534(3)
C10 C11 1.537(3)
C10 H10 1.0000
C11 H11A 0.9800
C11 H11B 0.9800
C11 H11C 0.9800
C12 H12A 0.9800
C12 H12B 0.9800
C12 H12C 0.9800
C13 C15 1.535(4)
C13 C14 1.534(4)
C13 H13 1.0000
C14 H14A 0.9800
C14 H14B 0.9800
C14 H14C 0.9800
C15 H15A 0.9800
C15 H15B 0.9800
C15 H15C 0.9800
C16 C21 1.406(3)
C16 C17 1.408(3)
C16 N2 1.445(3)
C17 C18 1.400(4)
C17 C25 1.517(4)
C18 C19 1.380(4)
C18 H18 0.9500
C19 C20 1.384(4)
C19 H19 0.9500
C20 C21 1.396(3)
C20 H20 0.9500
C21 C22 1.517(3)
C22 C23 1.533(4)
C22 C24 1.543(4)
C22 H22 1.0000
C23 H23A 0.9800
C23 H23B 0.9800
C23 H23C 0.9800
C24 H24A 0.9800
C24 H24B 0.9800
C24 H24C 0.9800
C25 C27 1.532(4)
C25 C26 1.538(4)
C25 H25 1.0000
C26 H26A 0.9800
C26 H26B 0.9800
C26 H26C 0.9800
C27 H27A 0.9800
C27 H27B 0.9800
C27 H27C 0.9800
C28 C29 1.453(3)
C28 H28 0.9500
C29 C30 1.401(3)
C29 C38 1.437(3)
C30 C31 1.394(3)
C30 H30 0.9500
C31 C32 1.377(4)
C31 H31 0.9500
C32 C33 1.411(3)
C32 H32 0.9500
C33 C38 1.422(3)
C33 C34 1.432(3)
C34 C35 1.346(4)
C34 H34 0.9500
C35 C36 1.434(3)
C35 H35 0.9500
C36 C39 1.402(3)
C36 C37 1.423(3)
C37 N3 1.367(3)
C37 C38 1.447(3)
C39 C40 1.373(4)
C39 H39 0.9500
C40 C41 1.393(3)
C40 H40 0.9500
C41 N3 1.337(3)
C41 H41 0.9500
C42 Cl3 1.746(3)
C42 Cl4 1.765(3)
C42 H42A 0.9900
C42 H42B 0.9900

loop_
_geom_torsion_atom_site_label_1
_geom_torsion_atom_site_label_2
_geom_torsion_atom_site_label_3
_geom_torsion_atom_site_label_4
_geom_torsion
N2 C2 C3 N1 -16.7(2)
C9 C4 C5 C6 0.2(3)
N1 C4 C5 C6 -175.7(2)
C9 C4 C5 C10 178.3(2)
N1 C4 C5 C10 2.5(3)
C4 C5 C6 C7 0.1(4)
C10 C5 C6 C7 -178.1(2)
C5 C6 C7 C8 -0.6(4)
C6 C7 C8 C9 0.8(4)
C7 C8 C9 C4 -0.5(3)
C7 C8 C9 C13 -179.1(2)
C5 C4 C9 C8 0.0(3)
N1 C4 C9 C8 175.9(2)
C5 C4 C9 C13 178.6(2)
N1 C4 C9 C13 -5.6(3)
C6 C5 C10 C12 68.8(3)
C4 C5 C10 C12 -109.3(2)
C6 C5 C10 C11 -54.2(3)
C4 C5 C10 C11 127.7(2)
C8 C9 C13 C15 -64.9(3)
C4 C9 C13 C15 116.5(3)
C8 C9 C13 C14 58.6(3)
C4 C9 C13 C14 -120.0(3)
C21 C16 C17 C18 -5.7(3)
N2 C16 C17 C18 176.5(2)
C21 C16 C17 C25 170.9(2)
N2 C16 C17 C25 -6.9(3)
C16 C17 C18 C19 0.4(4)
C25 C17 C18 C19 -176.2(2)
C17 C18 C19 C20 3.2(4)
C18 C19 C20 C21 -1.7(4)
C19 C20 C21 C16 -3.3(4)
C19 C20 C21 C22 170.5(2)
C17 C16 C21 C20 7.0(3)
N2 C16 C21 C20 -175.2(2)
C17 C16 C21 C22 -166.6(2)
N2 C16 C21 C22 11.1(3)
C20 C21 C22 C23 41.1(3)
C16 C21 C22 C23 -145.4(2)
C20 C21 C22 C24 -82.6(3)
C16 C21 C22 C24 90.9(3)
C18 C17 C25 C27 -51.7(3)
C16 C17 C25 C27 131.8(3)
C18 C17 C25 C26 72.1(3)
C16 C17 C25 C26 -104.3(3)
C1 Ru1 C28 C29 147.9(2)
N3 Ru1 C28 C29 -25.2(2)
Cl1 Ru1 C28 C29 59.3(2)
Cl2 Ru1 C28 C29 -114.85(19)
Ru1 C28 C29 C30 -160.96(18)
Ru1 C28 C29 C38 17.2(3)
C38 C29 C30 C31 -1.5(3)
C28 C29 C30 C31 176.7(2)
C29 C30 C31 C32 2.4(4)
C30 C31 C32 C33 -1.0(4)
C31 C32 C33 C38 -1.3(3)
C31 C32 C33 C34 178.0(2)
C32 C33 C34 C35 -179.6(2)
C38 C33 C34 C35 -0.3(3)
C33 C34 C35 C36 0.0(4)
C34 C35 C36 C39 180.0(2)
C34 C35 C36 C37 -0.1(4)
C39 C36 C37 N3 0.1(3)
C35 C36 C37 N3 -179.8(2)
C39 C36 C37 C38 -179.7(2)
C35 C36 C37 C38 0.4(3)
C32 C33 C38 C29 2.2(3)
C34 C33 C38 C29 -177.1(2)
C32 C33 C38 C37 179.8(2)
C34 C33 C38 C37 0.6(3)
C30 C29 C38 C33 -0.8(3)
C28 C29 C38 C33 -178.8(2)
C30 C29 C38 C37 -178.3(2)
C28 C29 C38 C37 3.6(4)
N3 C37 C38 C33 179.6(2)
C36 C37 C38 C33 -0.6(3)
N3 C37 C38 C29 -2.8(3)
C36 C37 C38 C29 176.9(2)
C37 C36 C39 C40 0.8(3)
C35 C36 C39 C40 -179.3(2)
C36 C39 C40 C41 -0.8(4)
C39 C40 C41 N3 -0.2(4)
N2 C1 N1 C4 -166.0(2)
Ru1 C1 N1 C4 28.5(3)
N2 C1 N1 C3 -5.0(3)
Ru1 C1 N1 C3 -170.52(17)
C5 C4 N1 C1 -108.3(3)
C9 C4 N1 C1 75.7(3)
C5 C4 N1 C3 91.6(3)
C9 C4 N1 C3 -84.4(3)
C2 C3 N1 C1 14.4(3)
C2 C3 N1 C4 177.2(2)
N1 C1 N2 C16 165.9(2)
Ru1 C1 N2 C16 -26.8(3)
N1 C1 N2 C2 -7.4(3)
Ru1 C1 N2 C2 159.87(16)
C21 C16 N2 C1 90.8(3)
C17 C16 N2 C1 -91.4(3)
C21 C16 N2 C2 -96.4(3)
C17 C16 N2 C2 81.4(3)
C3 C2 N2 C1 15.8(3)
C3 C2 N2 C16 -157.8(2)
C40 C41 N3 C37 1.1(4)
C40 C41 N3 Ru1 -166.4(2)
C36 C37 N3 C41 -1.0(3)
C38 C37 N3 C41 178.7(2)
C36 C37 N3 Ru1 164.40(16)
C38 C37 N3 Ru1 -15.8(3)
